data_7715096
loop_
_publ_author_name
'Itoh, Chisa'
'Yoshino, Haruka'
'Kitayama, Taku'
'Kosaka, Wataru'
'Miyasaka, Hitoshi'

_publ_section_title
;
 Post-synthetic molecular modifications based on Schiff base condensation
 reactions for designing functional paddlewheel diruthenium(II,II)
 complexes.
;
_journal_issue 2
_journal_name_full 'Dalton transactions (Cambridge, England : 2003)'
_journal_page_first 444
_journal_page_last 448
_journal_paper_doi 10.1039/d3dt03535b
_journal_volume 53
_journal_year 2024
_chemical_formula_moiety 'C64 H56 N4 O10 Ru2'
_chemical_formula_sum 'C64 H56 N4 O10 Ru2'
_chemical_formula_weight 1243.26
_space_group_crystal_system monoclinic
_space_group_IT_number 14
_space_group_name_Hall '-P 2ybc'
_space_group_name_H-M_alt 'P 1 21/c 1'
_atom_sites_solution_hydrogens geom
_atom_sites_solution_primary iterative
_audit_creation_date 2023-07-05
_audit_creation_method
;
Olex2 1.2
(compiled 2018.05.29 svn.r3508 for OlexSys, GUI svn.r5506)
;
_audit_update_record
;
2023-12-25 deposited with the CCDC.	2024-01-12 downloaded from the CCDC.
;
_cell_angle_alpha 90
_cell_angle_beta 91.443(4)
_cell_angle_gamma 90
_cell_formula_units_Z 2
_cell_length_a 18.5812(8)
_cell_length_b 16.5825(6)
_cell_length_c 8.7476(3)
_cell_measurement_reflns_used 9765
_cell_measurement_temperature 102
_cell_measurement_theta_max 30.0430
_cell_measurement_theta_min 2.5070
_cell_volume 2694.48(18)
_computing_molecular_graphics 'Olex2 (Dolomanov et al., 2009)'
_computing_publication_material 'Olex2 (Dolomanov et al., 2009)'
_computing_structure_refinement 'ShelXL (Sheldrick, 2015)'
_computing_structure_solution 'olex2.solve (Bourhis et al., 2015)'
_diffrn_ambient_temperature 102
_diffrn_measured_fraction_theta_full 0.997
_diffrn_measured_fraction_theta_max 0.975
_diffrn_measurement_device_type 'ROD, Synergy Custom system, HyPix'
_diffrn_measurement_method 'w scans'
_diffrn_radiation_type MoK\a
_diffrn_radiation_wavelength 0.71073
_diffrn_reflns_av_R_equivalents 0.0486
_diffrn_reflns_av_unetI/netI 0.0436
_diffrn_reflns_Laue_measured_fraction_full 0.997
_diffrn_reflns_Laue_measured_fraction_max 0.975
_diffrn_reflns_limit_h_max 24
_diffrn_reflns_limit_h_min -23
_diffrn_reflns_limit_k_max 21
_diffrn_reflns_limit_k_min -18
_diffrn_reflns_limit_l_max 10
_diffrn_reflns_limit_l_min -11
_diffrn_reflns_number 21859
_diffrn_reflns_point_group_measured_fraction_full 0.997
_diffrn_reflns_point_group_measured_fraction_max 0.975
_diffrn_reflns_theta_full 25.242
_diffrn_reflns_theta_max 27.498
_diffrn_reflns_theta_min 2.513
_diffrn_source 'Rigaku (Mo) X-ray Source'
_exptl_absorpt_coefficient_mu 0.628
_exptl_absorpt_correction_T_max 1.00000
_exptl_absorpt_correction_T_min 0.47575
_exptl_absorpt_correction_type multi-scan
_exptl_absorpt_process_details
;
CrysAlisPro 1.171.41.89a (Rigaku Oxford Diffraction, 2020)
Empirical absorption correction using spherical harmonics,
implemented in SCALE3 ABSPACK scaling algorithm.
;
_exptl_crystal_colour brown
_exptl_crystal_colour_primary brown
_exptl_crystal_density_diffrn 1.532
_exptl_crystal_description plate
_exptl_crystal_F_000 1272
_exptl_crystal_size_max 0.05
_exptl_crystal_size_mid 0.027
_exptl_crystal_size_min 0.025
_refine_diff_density_max 2.006
_refine_diff_density_min -1.107
_refine_diff_density_rms 0.112
_refine_ls_extinction_method none
_refine_ls_goodness_of_fit_ref 1.049
_refine_ls_hydrogen_treatment constr
_refine_ls_matrix_type full
_refine_ls_number_parameters 361
_refine_ls_number_reflns 6042
_refine_ls_number_restraints 0
_refine_ls_restrained_S_all 1.049
_refine_ls_R_factor_all 0.0588
_refine_ls_R_factor_gt 0.0430
_refine_ls_shift/su_max 0.002
_refine_ls_shift/su_mean 0.000
_refine_ls_structure_factor_coef Fsqd
_refine_ls_weighting_details 'w=1/[\s^2^(Fo^2^)+(0.0570P)^2^+3.6335P] where P=(Fo^2^+2Fc^2^)/3'
_refine_ls_weighting_scheme calc
_refine_ls_wR_factor_gt 0.1011
_refine_ls_wR_factor_ref 0.1080
_reflns_Friedel_coverage 0.000
_reflns_number_gt 4870
_reflns_number_total 6042
_reflns_threshold_expression 'I > 2\s(I)'
_cod_data_source_file d3dt03535b2.cif
_cod_data_source_block Ru-ph
_cod_database_code 7715096
_shelx_shelxl_version_number 2018/3
_shelx_space_group_comment
;
The symmetry employed for this shelxl refinement is uniquely defined
by the following loop, which should always be used as a source of
symmetry information in preference to the above space-group names.
They are only intended as comments.
;
_shelx_estimated_absorpt_t_max 0.984
_shelx_estimated_absorpt_t_min 0.969
_olex2_refinement_description
;
1. Fixed Uiso
 At 1.2 times of:
  All C(H) groups, All C(H,H) groups
2.a Secondary CH2 refined with riding coordinates:
 C29(H29A,H29B), C30(H30A,H30B), C31(H31A,H31B), C32(H32A,H32B)
2.b Aromatic/amide H refined with riding coordinates:
 C3(H3), C4(H4), C6(H6), C7(H7), C8(H8), C10(H10), C11(H11), C12(H12),
 C13(H13), C14(H14), C17(H17), C18(H18), C20(H20), C21(H21), C22(H22), C24(H24),
  C25(H25), C26(H26), C27(H27), C28(H28)
;
_olex2_submission_special_instructions 'No special instructions were received'

loop_
_space_group_symop_operation_xyz
'x, y, z'
'-x, y+1/2, -z+1/2'
'-x, -y, -z'
'x, -y-1/2, z-1/2'

loop_
_atom_site_label
_atom_site_type_symbol
_atom_site_fract_x
_atom_site_fract_y
_atom_site_fract_z
_atom_site_U_iso_or_equiv
_atom_site_adp_type
_atom_site_occupancy
_atom_site_site_symmetry_order
_atom_site_calc_flag
_atom_site_refinement_flags_posn
_atom_site_refinement_flags_adp
_atom_site_refinement_flags_occupancy
_atom_site_disorder_assembly
_atom_site_disorder_group
C1 C 0.38362(17) 0.95665(17) 0.6506(4) 0.0164(6) Uani 1 1 d . . . . .
C2 C 0.31711(17) 0.93507(17) 0.7324(4) 0.0173(6) Uani 1 1 d . . . . .
C3 C 0.27396(17) 0.87073(19) 0.6823(4) 0.0210(7) Uani 1 1 d . . . . .
H3 H 0.288130 0.839046 0.597748 0.025 Uiso 1 1 calc R . . . .
C4 C 0.21065(18) 0.8530(2) 0.7556(4) 0.0244(7) Uani 1 1 d . . . . .
H4 H 0.181743 0.808857 0.722037 0.029 Uiso 1 1 calc R . . . .
C5 C 0.18932(19) 0.9003(2) 0.8791(4) 0.0261(7) Uani 1 1 d . . . . .
C6 C 0.23281(19) 0.9643(2) 0.9281(4) 0.0261(7) Uani 1 1 d . . . . .
H6 H 0.218358 0.996642 1.011565 0.031 Uiso 1 1 calc R . . . .
C7 C 0.29623(19) 0.9812(2) 0.8574(4) 0.0237(7) Uani 1 1 d . . . . .
H7 H 0.325859 1.024270 0.893390 0.028 Uiso 1 1 calc R . . . .
C8 C 0.12196(19) 0.8854(2) 0.9580(4) 0.0296(8) Uani 1 1 d . . . . .
H8 H 0.104904 0.925493 1.025708 0.035 Uiso 1 1 calc R . . . .
C9 C 0.0208(2) 0.8146(2) 1.0228(5) 0.0318(8) Uani 1 1 d . . . . .
C10 C 0.0062(2) 0.7400(3) 1.0882(5) 0.0366(9) Uani 1 1 d . . . . .
H10 H 0.038513 0.696329 1.075626 0.044 Uiso 1 1 calc R . . . .
C11 C -0.0550(2) 0.7296(3) 1.1710(5) 0.0421(10) Uani 1 1 d . . . . .
H11 H -0.064734 0.678537 1.215358 0.051 Uiso 1 1 calc R . . . .
C12 C -0.1028(2) 0.7929(3) 1.1902(5) 0.0460(11) Uani 1 1 d . . . . .
H12 H -0.144582 0.785691 1.249199 0.055 Uiso 1 1 calc R . . . .
C13 C -0.0893(2) 0.8665(3) 1.1231(6) 0.0481(11) Uani 1 1 d . . . . .
H13 H -0.122197 0.909814 1.134349 0.058 Uiso 1 1 calc R . . . .
C14 C -0.0274(2) 0.8775(3) 1.0390(5) 0.0407(10) Uani 1 1 d . . . . .
H14 H -0.018305 0.928111 0.992610 0.049 Uiso 1 1 calc R . . . .
C15 C 0.57967(16) 0.89402(16) 0.6569(3) 0.0144(6) Uani 1 1 d . . . . .
C16 C 0.62546(17) 0.83482(18) 0.7430(3) 0.0166(6) Uani 1 1 d . . . . .
C17 C 0.61276(17) 0.75261(18) 0.7224(4) 0.0186(6) Uani 1 1 d . . . . .
H17 H 0.574893 0.735161 0.655346 0.022 Uiso 1 1 calc R . . . .
C18 C 0.65500(18) 0.69642(18) 0.7992(4) 0.0200(6) Uani 1 1 d . . . . .
H18 H 0.645144 0.640557 0.786751 0.024 Uiso 1 1 calc R . . . .
C19 C 0.71173(17) 0.72098(18) 0.8944(4) 0.0185(6) Uani 1 1 d . . . . .
C20 C 0.72528(18) 0.80380(19) 0.9138(4) 0.0224(7) Uani 1 1 d . . . . .
H20 H 0.764461 0.821279 0.977335 0.027 Uiso 1 1 calc R . . . .
C21 C 0.68139(18) 0.85987(18) 0.8401(4) 0.0209(7) Uani 1 1 d . . . . .
H21 H 0.689610 0.915819 0.855994 0.025 Uiso 1 1 calc R . . . .
C22 C 0.75813(18) 0.66140(19) 0.9751(4) 0.0219(7) Uani 1 1 d . . . . .
H22 H 0.800664 0.679043 1.027582 0.026 Uiso 1 1 calc R . . . .
C23 C 0.7896(2) 0.5295(2) 1.0424(4) 0.0261(7) Uani 1 1 d . . . . .
C24 C 0.7601(2) 0.4677(2) 1.1283(4) 0.0280(8) Uani 1 1 d . . . . .
H24 H 0.710218 0.468609 1.149925 0.034 Uiso 1 1 calc R . . . .
C25 C 0.8026(2) 0.4052(2) 1.1822(4) 0.0308(8) Uani 1 1 d . . . . .
H25 H 0.781890 0.364140 1.242711 0.037 Uiso 1 1 calc R . . . .
C26 C 0.8742(2) 0.4015(2) 1.1497(5) 0.0400(10) Uani 1 1 d . . . . .
H26 H 0.902621 0.357072 1.183821 0.048 Uiso 1 1 calc R . . . .
C27 C 0.9047(2) 0.4631(3) 1.0666(6) 0.0499(12) Uani 1 1 d . . . . .
H27 H 0.954683 0.461993 1.046770 0.060 Uiso 1 1 calc R . . . .
C28 C 0.8621(2) 0.5272(2) 1.0114(5) 0.0408(10) Uani 1 1 d . . . . .
H28 H 0.883052 0.568839 0.952864 0.049 Uiso 1 1 calc R . . . .
C29 C 0.48432(19) 0.88875(18) 0.0510(4) 0.0207(7) Uani 1 1 d . . . . .
H29A H 0.537480 0.891511 0.047491 0.025 Uiso 1 1 calc R . . . .
H29B H 0.464011 0.941752 0.020752 0.025 Uiso 1 1 calc R . . . .
C30 C 0.45504(19) 0.82210(19) -0.0527(4) 0.0209(7) Uani 1 1 d . . . . .
H30A H 0.490769 0.778310 -0.063542 0.025 Uiso 1 1 calc R . . . .
H30B H 0.441869 0.843372 -0.155436 0.025 Uiso 1 1 calc R . . . .
C31 C 0.38808(19) 0.79198(19) 0.0302(4) 0.0211(7) Uani 1 1 d . . . . .
H31A H 0.343770 0.801998 -0.032155 0.025 Uiso 1 1 calc R . . . .
H31B H 0.391769 0.733561 0.052323 0.025 Uiso 1 1 calc R . . . .
C32 C 0.38784(18) 0.84093(19) 0.1778(4) 0.0213(7) Uani 1 1 d . . . . .
H32A H 0.355696 0.888300 0.166757 0.026 Uiso 1 1 calc R . . . .
H32B H 0.371534 0.807495 0.264020 0.026 Uiso 1 1 calc R . . . .
N1 N 0.08561(17) 0.82164(19) 0.9401(4) 0.0318(7) Uani 1 1 d . . . . .
N2 N 0.74195(16) 0.58714(16) 0.9753(3) 0.0239(6) Uani 1 1 d . . . . .
O1 O 0.39687(12) 0.91889(12) 0.5277(2) 0.0171(4) Uani 1 1 d . . . . .
O2 O 0.42307(12) 1.01215(12) 0.7067(2) 0.0166(4) Uani 1 1 d . . . . .
O3 O 0.54706(12) 0.87073(12) 0.5368(2) 0.0169(4) Uani 1 1 d . . . . .
O4 O 0.57600(12) 0.96540(12) 0.7113(2) 0.0170(4) Uani 1 1 d . . . . .
O5 O 0.46136(12) 0.86590(12) 0.2024(2) 0.0173(4) Uani 1 1 d . . . . .
Ru1 Ru 0.48687(2) 0.95258(2) 0.41008(3) 0.01308(9) Uani 1 1 d . . . . .

loop_
_atom_site_aniso_label
_atom_site_aniso_U_11
_atom_site_aniso_U_22
_atom_site_aniso_U_33
_atom_site_aniso_U_23
_atom_site_aniso_U_13
_atom_site_aniso_U_12
C1 0.0213(15) 0.0113(14) 0.0164(15) 0.0017(11) -0.0032(12) 0.0031(11)
C2 0.0212(15) 0.0132(14) 0.0175(15) 0.0021(11) 0.0013(12) 0.0016(11)
C3 0.0242(16) 0.0157(15) 0.0232(17) -0.0003(12) -0.0001(13) -0.0003(12)
C4 0.0244(17) 0.0196(16) 0.0289(18) 0.0016(13) -0.0033(14) -0.0054(13)
C5 0.0266(18) 0.0265(18) 0.0252(18) 0.0042(13) 0.0008(14) 0.0001(14)
C6 0.0295(18) 0.0237(17) 0.0252(18) -0.0003(13) 0.0019(15) 0.0000(13)
C7 0.0289(18) 0.0210(16) 0.0214(17) 0.0000(13) 0.0024(14) -0.0014(13)
C8 0.0271(18) 0.0304(19) 0.031(2) 0.0008(15) 0.0006(15) -0.0027(14)
C9 0.0258(19) 0.035(2) 0.035(2) -0.0047(16) -0.0038(16) -0.0041(15)
C10 0.032(2) 0.041(2) 0.037(2) 0.0026(17) -0.0020(18) -0.0072(16)
C11 0.037(2) 0.055(3) 0.034(2) 0.0049(19) -0.0021(18) -0.015(2)
C12 0.030(2) 0.068(3) 0.041(2) -0.010(2) 0.0108(19) -0.015(2)
C13 0.032(2) 0.052(3) 0.060(3) -0.016(2) 0.000(2) 0.0007(19)
C14 0.032(2) 0.037(2) 0.052(3) -0.0041(19) -0.0012(19) -0.0060(17)
C15 0.0192(14) 0.0100(13) 0.0142(14) 0.0005(10) 0.0049(12) -0.0028(11)
C16 0.0211(15) 0.0154(15) 0.0137(14) 0.0000(11) 0.0042(12) 0.0004(11)
C17 0.0224(16) 0.0131(14) 0.0201(15) -0.0001(11) -0.0024(13) -0.0028(11)
C18 0.0273(17) 0.0131(14) 0.0196(16) 0.0004(11) 0.0037(13) 0.0015(12)
C19 0.0221(16) 0.0158(15) 0.0179(15) 0.0024(11) 0.0039(13) 0.0013(12)
C20 0.0262(17) 0.0207(16) 0.0201(16) 0.0009(12) -0.0051(14) -0.0023(13)
C21 0.0305(17) 0.0117(14) 0.0204(16) -0.0010(12) -0.0003(14) -0.0014(12)
C22 0.0234(16) 0.0214(16) 0.0208(17) 0.0022(12) 0.0019(14) 0.0000(12)
C23 0.0317(19) 0.0204(17) 0.0260(18) -0.0014(13) -0.0022(15) 0.0054(13)
C24 0.035(2) 0.0235(17) 0.0257(18) -0.0009(13) -0.0023(15) 0.0012(14)
C25 0.039(2) 0.0240(18) 0.0290(19) 0.0045(14) -0.0023(16) 0.0038(15)
C26 0.046(2) 0.031(2) 0.043(2) 0.0096(17) 0.000(2) 0.0159(17)
C27 0.030(2) 0.047(3) 0.073(3) 0.022(2) 0.014(2) 0.0133(18)
C28 0.037(2) 0.033(2) 0.053(3) 0.0138(18) 0.008(2) 0.0070(17)
C29 0.0293(17) 0.0165(15) 0.0164(15) 0.0025(12) 0.0053(13) -0.0018(12)
C30 0.0306(18) 0.0176(15) 0.0145(15) 0.0026(11) -0.0001(13) 0.0011(13)
C31 0.0309(18) 0.0150(15) 0.0172(16) -0.0018(11) -0.0011(13) -0.0021(12)
C32 0.0235(16) 0.0213(16) 0.0192(16) 0.0014(12) -0.0002(13) -0.0022(12)
N1 0.0282(16) 0.0332(17) 0.0340(18) -0.0012(13) 0.0019(14) -0.0045(13)
N2 0.0299(15) 0.0206(15) 0.0210(14) 0.0009(11) -0.0011(12) 0.0041(11)
O1 0.0236(11) 0.0117(10) 0.0159(11) -0.0030(8) 0.0008(9) -0.0012(8)
O2 0.0238(11) 0.0129(10) 0.0132(10) -0.0031(8) 0.0020(9) -0.0014(8)
O3 0.0254(11) 0.0111(10) 0.0139(10) 0.0003(8) -0.0028(9) 0.0002(8)
O4 0.0235(11) 0.0129(10) 0.0145(10) 0.0013(8) -0.0041(9) 0.0013(8)
O5 0.0244(11) 0.0126(10) 0.0150(11) -0.0012(8) 0.0007(9) -0.0025(8)
Ru1 0.02029(14) 0.00755(13) 0.01139(13) -0.00126(8) -0.00027(9) -0.00046(9)

loop_
_atom_type_symbol
_atom_type_description
_atom_type_scat_dispersion_real
_atom_type_scat_dispersion_imag
_atom_type_scat_source
C C 0.0033 0.0016 'International Tables Vol C Tables 4.2.6.8 and 6.1.1.4'
H H 0.0000 0.0000 'International Tables Vol C Tables 4.2.6.8 and 6.1.1.4'
N N 0.0061 0.0033 'International Tables Vol C Tables 4.2.6.8 and 6.1.1.4'
O O 0.0106 0.0060 'International Tables Vol C Tables 4.2.6.8 and 6.1.1.4'
Ru Ru -1.2594 0.8363 'International Tables Vol C Tables 4.2.6.8 and 6.1.1.4'

loop_
_geom_angle_atom_site_label_1
_geom_angle_atom_site_label_2
_geom_angle_atom_site_label_3
_geom_angle
_geom_angle_site_symmetry_1
_geom_angle_site_symmetry_3
_geom_angle_publ_flag
O1 C1 C2 117.9(3) . . ?
O2 C1 C2 117.9(3) . . ?
O2 C1 O1 124.2(3) . . ?
C3 C2 C1 120.6(3) . . ?
C7 C2 C1 119.7(3) . . ?
C7 C2 C3 119.7(3) . . ?
C2 C3 H3 119.9 . . ?
C4 C3 C2 120.3(3) . . ?
C4 C3 H3 119.9 . . ?
C3 C4 H4 120.1 . . ?
C3 C4 C5 119.9(3) . . ?
C5 C4 H4 120.1 . . ?
C4 C5 C8 122.1(3) . . ?
C6 C5 C4 119.4(3) . . ?
C6 C5 C8 118.6(3) . . ?
C5 C6 H6 119.5 . . ?
C7 C6 C5 120.9(3) . . ?
C7 C6 H6 119.5 . . ?
C2 C7 H7 120.1 . . ?
C6 C7 C2 119.9(3) . . ?
C6 C7 H7 120.1 . . ?
C5 C8 H8 118.5 . . ?
N1 C8 C5 122.9(4) . . ?
N1 C8 H8 118.5 . . ?
C10 C9 N1 117.3(3) . . ?
C14 C9 C10 119.5(4) . . ?
C14 C9 N1 123.2(4) . . ?
C9 C10 H10 119.9 . . ?
C11 C10 C9 120.1(4) . . ?
C11 C10 H10 119.9 . . ?
C10 C11 H11 119.7 . . ?
C10 C11 C12 120.5(4) . . ?
C12 C11 H11 119.7 . . ?
C11 C12 H12 120.2 . . ?
C13 C12 C11 119.6(4) . . ?
C13 C12 H12 120.2 . . ?
C12 C13 H13 119.9 . . ?
C12 C13 C14 120.1(4) . . ?
C14 C13 H13 119.9 . . ?
C9 C14 C13 120.1(4) . . ?
C9 C14 H14 120.0 . . ?
C13 C14 H14 120.0 . . ?
O3 C15 C16 118.4(2) . . ?
O3 C15 O4 124.4(3) . . ?
O4 C15 C16 117.2(3) . . ?
C17 C16 C15 119.1(3) . . ?
C21 C16 C15 121.4(3) . . ?
C21 C16 C17 119.5(3) . . ?
C16 C17 H17 119.9 . . ?
C18 C17 C16 120.3(3) . . ?
C18 C17 H17 119.9 . . ?
C17 C18 H18 119.8 . . ?
C17 C18 C19 120.5(3) . . ?
C19 C18 H18 119.8 . . ?
C18 C19 C20 119.4(3) . . ?
C18 C19 C22 121.0(3) . . ?
C20 C19 C22 119.6(3) . . ?
C19 C20 H20 120.1 . . ?
C21 C20 C19 119.9(3) . . ?
C21 C20 H20 120.1 . . ?
C16 C21 H21 119.8 . . ?
C20 C21 C16 120.4(3) . . ?
C20 C21 H21 119.8 . . ?
C19 C22 H22 119.5 . . ?
N2 C22 C19 120.9(3) . . ?
N2 C22 H22 119.5 . . ?
C24 C23 N2 117.9(3) . . ?
C28 C23 C24 119.0(3) . . ?
C28 C23 N2 122.6(3) . . ?
C23 C24 H24 119.8 . . ?
C25 C24 C23 120.5(4) . . ?
C25 C24 H24 119.8 . . ?
C24 C25 H25 119.5 . . ?
C26 C25 C24 121.0(4) . . ?
C26 C25 H25 119.5 . . ?
C25 C26 H26 120.4 . . ?
C25 C26 C27 119.2(4) . . ?
C27 C26 H26 120.4 . . ?
C26 C27 H27 119.8 . . ?
C26 C27 C28 120.3(4) . . ?
C28 C27 H27 119.8 . . ?
C23 C28 C27 119.9(4) . . ?
C23 C28 H28 120.1 . . ?
C27 C28 H28 120.1 . . ?
H29A C29 H29B 108.9 . . ?
C30 C29 H29A 110.9 . . ?
C30 C29 H29B 110.9 . . ?
O5 C29 H29A 110.9 . . ?
O5 C29 H29B 110.9 . . ?
O5 C29 C30 104.2(2) . . ?
C29 C30 H30A 111.0 . . ?
C29 C30 H30B 111.0 . . ?
C29 C30 C31 103.6(3) . . ?
H30A C30 H30B 109.0 . . ?
C31 C30 H30A 111.0 . . ?
C31 C30 H30B 111.0 . . ?
C30 C31 H31A 110.9 . . ?
C30 C31 H31B 110.9 . . ?
H31A C31 H31B 108.9 . . ?
C32 C31 C30 104.2(3) . . ?
C32 C31 H31A 110.9 . . ?
C32 C31 H31B 110.9 . . ?
C31 C32 H32A 110.8 . . ?
C31 C32 H32B 110.8 . . ?
H32A C32 H32B 108.8 . . ?
O5 C32 C31 104.9(3) . . ?
O5 C32 H32A 110.8 . . ?
O5 C32 H32B 110.8 . . ?
C8 N1 C9 117.5(3) . . ?
C22 N2 C23 120.6(3) . . ?
C1 O1 Ru1 117.66(19) . . ?
C1 O2 Ru1 118.75(19) . 3_676 ?
C15 O3 Ru1 119.26(18) . . ?
C15 O4 Ru1 116.90(19) . 3_676 ?
C29 O5 Ru1 119.09(17) . . ?
C32 O5 C29 103.8(2) . . ?
C32 O5 Ru1 117.59(18) . . ?
O1 Ru1 O2 179.26(8) . 3_676 ?
O1 Ru1 O3 89.38(9) . . ?
O1 Ru1 O4 88.84(9) . 3_676 ?
O1 Ru1 O5 93.98(8) . . ?
O1 Ru1 Ru1 90.28(6) . 3_676 ?
O2 Ru1 O4 90.80(8) 3_676 3_676 ?
O2 Ru1 O5 86.63(8) 3_676 . ?
O2 Ru1 Ru1 89.08(6) 3_676 3_676 ?
O3 Ru1 O2 90.98(8) . 3_676 ?
O3 Ru1 O4 178.09(9) . 3_676 ?
O3 Ru1 O5 96.24(8) . . ?
O3 Ru1 Ru1 88.81(6) . 3_676 ?
O4 Ru1 O5 84.56(8) 3_676 . ?
O4 Ru1 Ru1 90.52(6) 3_676 3_676 ?
Ru1 Ru1 O5 173.42(5) 3_676 . ?

loop_
_geom_bond_atom_site_label_1
_geom_bond_atom_site_label_2
_geom_bond_distance
_geom_bond_site_symmetry_2
_geom_bond_publ_flag
C1 C2 1.488(4) . ?
C1 O1 1.273(4) . ?
C1 O2 1.268(4) . ?
C2 C3 1.398(4) . ?
C2 C7 1.398(4) . ?
C3 H3 0.9500 . ?
C3 C4 1.385(5) . ?
C4 H4 0.9500 . ?
C4 C5 1.400(5) . ?
C5 C6 1.395(5) . ?
C5 C8 1.466(5) . ?
C6 H6 0.9500 . ?
C6 C7 1.374(5) . ?
C7 H7 0.9500 . ?
C8 H8 0.9500 . ?
C8 N1 1.262(5) . ?
C9 C10 1.392(6) . ?
C9 C14 1.385(6) . ?
C9 N1 1.425(5) . ?
C10 H10 0.9500 . ?
C10 C11 1.374(6) . ?
C11 H11 0.9500 . ?
C11 C12 1.389(7) . ?
C12 H12 0.9500 . ?
C12 C13 1.380(7) . ?
C13 H13 0.9500 . ?
C13 C14 1.392(6) . ?
C14 H14 0.9500 . ?
C15 C16 1.491(4) . ?
C15 O3 1.260(4) . ?
C15 O4 1.278(3) . ?
C16 C17 1.395(4) . ?
C16 C21 1.389(4) . ?
C17 H17 0.9500 . ?
C17 C18 1.382(4) . ?
C18 H18 0.9500 . ?
C18 C19 1.388(5) . ?
C19 C20 1.406(4) . ?
C19 C22 1.479(4) . ?
C20 H20 0.9500 . ?
C20 C21 1.385(5) . ?
C21 H21 0.9500 . ?
C22 H22 0.9500 . ?
C22 N2 1.268(4) . ?
C23 C24 1.392(5) . ?
C23 C28 1.380(5) . ?
C23 N2 1.420(4) . ?
C24 H24 0.9500 . ?
C24 C25 1.379(5) . ?
C25 H25 0.9500 . ?
C25 C26 1.369(6) . ?
C26 H26 0.9500 . ?
C26 C27 1.383(6) . ?
C27 H27 0.9500 . ?
C27 C28 1.403(6) . ?
C28 H28 0.9500 . ?
C29 H29A 0.9900 . ?
C29 H29B 0.9900 . ?
C29 C30 1.522(4) . ?
C29 O5 1.452(4) . ?
C30 H30A 0.9900 . ?
C30 H30B 0.9900 . ?
C30 C31 1.539(5) . ?
C31 H31A 0.9900 . ?
C31 H31B 0.9900 . ?
C31 C32 1.525(4) . ?
C32 H32A 0.9900 . ?
C32 H32B 0.9900 . ?
C32 O5 1.439(4) . ?
O1 Ru1 2.062(2) . ?
O2 Ru1 2.067(2) 3_676 ?
O3 Ru1 2.064(2) . ?
O4 Ru1 2.069(2) 3_676 ?
O5 Ru1 2.355(2) . ?
Ru1 Ru1 2.2688(4) 3_676 ?

loop_
_geom_torsion_atom_site_label_1
_geom_torsion_atom_site_label_2
_geom_torsion_atom_site_label_3
_geom_torsion_atom_site_label_4
_geom_torsion
_geom_torsion_site_symmetry_1
_geom_torsion_site_symmetry_2
_geom_torsion_site_symmetry_3
_geom_torsion_site_symmetry_4
_geom_torsion_publ_flag
C1 C2 C3 C4 -177.5(3) . . . . ?
C1 C2 C7 C6 176.4(3) . . . . ?
C2 C1 O1 Ru1 177.42(19) . . . . ?
C2 C1 O2 Ru1 -176.97(19) . . . 3_676 ?
C2 C3 C4 C5 0.8(5) . . . . ?
C3 C2 C7 C6 -1.4(5) . . . . ?
C3 C4 C5 C6 -0.8(5) . . . . ?
C3 C4 C5 C8 178.4(3) . . . . ?
C4 C5 C6 C7 -0.3(5) . . . . ?
C4 C5 C8 N1 13.3(6) . . . . ?
C5 C6 C7 C2 1.4(5) . . . . ?
C5 C8 N1 C9 -179.7(3) . . . . ?
C6 C5 C8 N1 -167.5(4) . . . . ?
C7 C2 C3 C4 0.3(5) . . . . ?
C8 C5 C6 C7 -179.5(3) . . . . ?
C9 C10 C11 C12 0.0(6) . . . . ?
C10 C9 C14 C13 1.5(6) . . . . ?
C10 C9 N1 C8 -138.5(4) . . . . ?
C10 C11 C12 C13 1.2(7) . . . . ?
C11 C12 C13 C14 -1.1(7) . . . . ?
C12 C13 C14 C9 -0.2(7) . . . . ?
C14 C9 C10 C11 -1.4(6) . . . . ?
C14 C9 N1 C8 42.1(6) . . . . ?
C15 C16 C17 C18 179.1(3) . . . . ?
C15 C16 C21 C20 -177.1(3) . . . . ?
C16 C15 O3 Ru1 -177.33(19) . . . . ?
C16 C15 O4 Ru1 179.42(19) . . . 3_676 ?
C16 C17 C18 C19 -1.8(5) . . . . ?
C17 C16 C21 C20 1.3(5) . . . . ?
C17 C18 C19 C20 0.9(5) . . . . ?
C17 C18 C19 C22 -178.9(3) . . . . ?
C18 C19 C20 C21 1.0(5) . . . . ?
C18 C19 C22 N2 -9.1(5) . . . . ?
C19 C20 C21 C16 -2.1(5) . . . . ?
C19 C22 N2 C23 174.9(3) . . . . ?
C20 C19 C22 N2 171.0(3) . . . . ?
C21 C16 C17 C18 0.7(5) . . . . ?
C22 C19 C20 C21 -179.1(3) . . . . ?
C23 C24 C25 C26 -1.5(6) . . . . ?
C24 C23 C28 C27 -0.1(7) . . . . ?
C24 C23 N2 C22 139.1(3) . . . . ?
C24 C25 C26 C27 2.5(7) . . . . ?
C25 C26 C27 C28 -2.3(8) . . . . ?
C26 C27 C28 C23 1.1(8) . . . . ?
C28 C23 C24 C25 0.3(6) . . . . ?
C28 C23 N2 C22 -48.6(5) . . . . ?
C29 C30 C31 C32 -3.1(3) . . . . ?
C30 C29 O5 C32 -43.7(3) . . . . ?
C30 C29 O5 Ru1 -176.70(18) . . . . ?
C30 C31 C32 O5 -23.1(3) . . . . ?
C31 C32 O5 C29 41.6(3) . . . . ?
C31 C32 O5 Ru1 175.48(17) . . . . ?
N1 C9 C10 C11 179.3(4) . . . . ?
N1 C9 C14 C13 -179.2(4) . . . . ?
N2 C23 C24 C25 172.9(3) . . . . ?
N2 C23 C28 C27 -172.3(4) . . . . ?
O1 C1 C2 C3 5.2(4) . . . . ?
O1 C1 C2 C7 -172.6(3) . . . . ?
O1 C1 O2 Ru1 2.2(4) . . . 3_676 ?
O2 C1 C2 C3 -175.6(3) . . . . ?
O2 C1 C2 C7 6.6(4) . . . . ?
O2 C1 O1 Ru1 -1.7(4) . . . . ?
O3 C15 C16 C17 -21.6(4) . . . . ?
O3 C15 C16 C21 156.8(3) . . . . ?
O3 C15 O4 Ru1 -1.0(4) . . . 3_676 ?
O4 C15 C16 C17 158.0(3) . . . . ?
O4 C15 C16 C21 -23.6(4) . . . . ?
O4 C15 O3 Ru1 3.1(4) . . . . ?
O5 C29 C30 C31 28.0(3) . . . . ?
